data_7055384
loop_
_publ_author_name
'Blacque, Olivier'
'Amjad, Asma'
'Caneschi, Andrea'
'Sorace, Lorenzo'
'Car, Pierre-Emmanuel'

_publ_section_title
;
 Synthesis, structure, magnetic and magnetocaloric properties of a series
 of {CrIII4LnIII} complexes
;
_journal_issue 4
_journal_name_full 'New J. Chem.'
_journal_page_first 3571
_journal_paper_doi 10.1039/C6NJ00136J
_journal_volume 40
_journal_year 2016
_chemical_formula_moiety 'C70 H51 Cr4 Gd N12 O18, 2(N O3), 20(H2 O)'
_chemical_formula_sum 'C70 H91 Cr4 Gd N14 O44'
_chemical_formula_weight 2197.81
_space_group_crystal_system monoclinic
_space_group_IT_number 14
_space_group_name_Hall '-P 2yn'
_space_group_name_H-M_alt 'P 1 21/n 1'
_symmetry_space_group_name_Hall '-P 2yn'
_symmetry_space_group_name_H-M 'P 1 21/n 1'
_atom_sites_solution_hydrogens geom
_audit_creation_date 2015-12-01
_audit_creation_method
;
Olex2 1.2
(compiled 2015.09.30 svn.r3233 for OlexSys, GUI svn.r5103)
;
_audit_update_record
;
2015-12-04 deposited with the CCDC.
2016-02-18 downloaded from the CCDC.
;
_cell_angle_alpha 90
_cell_angle_beta 95.8109(9)
_cell_angle_gamma 90
_cell_formula_units_Z 4
_cell_length_a 16.81501(17)
_cell_length_b 24.2384(2)
_cell_length_c 22.06575(19)
_cell_measurement_reflns_used 57262
_cell_measurement_temperature 183(1)
_cell_measurement_theta_max 74.4
_cell_measurement_theta_min 1.9
_cell_volume 8947.10(14)
_computing_cell_refinement 'CrysAlisPro 1.171.38.41 (Rigaku OD, 2015)'
_computing_data_collection 'CrysAlisPro 1.171.38.41 (Rigaku OD, 2015)'
_computing_data_reduction 'CrysAlisPro 1.171.38.41 (Rigaku OD, 2015)'
_computing_molecular_graphics 'Olex2 (Dolomanov et al., 2009)'
_computing_publication_material 'Olex2 (Dolomanov et al., 2009)'
_computing_structure_refinement 'ShelXL (Sheldrick, 2015)'
_computing_structure_solution 'ShelXT (Sheldrick, 2015)'
_diffrn_ambient_temperature 183(1)
_diffrn_detector 'CCD plate'
_diffrn_detector_area_resol_mean 10.3801
_diffrn_detector_type Atlas
_diffrn_measured_fraction_theta_full 1.000
_diffrn_measured_fraction_theta_max 0.999
_diffrn_measurement_details
;
List of Runs (angles in degrees, time in seconds):

  1  \w    -96.00  -2.00   1.00    5.00    --  -41.82 125.00-180.00   94
  2  \w   -115.00 -14.00   1.00    5.00    --  -41.82 -57.00  60.00  101
  3  \w    -66.00  33.00   1.00    5.00    --  -41.82  37.00-150.00   99
  4  \w     40.00 141.00   1.00   20.00    --  112.00 -61.00   0.00  101
  5  \w     39.00 138.00   1.00   20.00    --  112.00 -45.00-150.00   99
  6  \w     36.00 145.00   1.00   20.00    --  112.00 -77.00 -60.00  109
  7  \w     39.00 138.00   1.00   20.00    --  112.00 -45.00   0.00   99
  8  \w    100.00 178.00   1.00   20.00    --  112.00 111.00 -90.00   78
  9  \w     59.00 178.00   1.00   20.00    --  112.00  15.00  60.00  119
 10  \w     40.00 141.00   1.00   20.00    --  112.00 -61.00-180.00  101
 11  \w     36.00 140.00   1.00   20.00    --  112.00 -30.00 150.00  104
 12  \w     83.00 178.00   1.00   20.00    --  112.00  61.00 150.00   95
 13  \w     36.00 145.00   1.00   20.00    --  112.00 -77.00-150.00  109
 14  \w   -116.00 -17.00   1.00    5.00    --  -41.82 -37.00-150.00   99
 15  \w   -115.00 -14.00   1.00    5.00    --  -41.82 -57.00 -30.00  101
 16  \w   -115.00 -14.00   1.00    5.00    --  -41.82 -57.00 150.00  101
 17  \w   -118.00 -27.00   1.00    5.00    --  -41.82 -77.00 -90.00   91
 18  \w      1.00  83.00   1.00    5.00    --   41.82 -99.00  30.00   82
 19  \f     30.00 300.00   1.00    0.50   0.00   0.00   0.00    --   270
;
_diffrn_measurement_device 'four-circle diffractometer'
_diffrn_measurement_device_type 'SuperNova, Dual, Cu at zero, Atlas'
_diffrn_measurement_method '\w and \f scans'
_diffrn_orient_matrix_type 'CrysAlisPro convention (1999,Acta A55,543-557)'
_diffrn_orient_matrix_UB_11 -0.0864628000
_diffrn_orient_matrix_UB_12 -0.0058876000
_diffrn_orient_matrix_UB_13 -0.0299393000
_diffrn_orient_matrix_UB_21 -0.0250163000
_diffrn_orient_matrix_UB_22 -0.0253041000
_diffrn_orient_matrix_UB_23 0.0592566000
_diffrn_orient_matrix_UB_31 -0.0198303000
_diffrn_orient_matrix_UB_32 0.0579547000
_diffrn_orient_matrix_UB_33 0.0227263000
_diffrn_radiation_monochromator mirror
_diffrn_radiation_probe x-ray
_diffrn_radiation_type CuK\a
_diffrn_radiation_wavelength 1.54184
_diffrn_reflns_av_R_equivalents 0.0381
_diffrn_reflns_av_unetI/netI 0.0265
_diffrn_reflns_Laue_measured_fraction_full 1.000
_diffrn_reflns_Laue_measured_fraction_max 0.999
_diffrn_reflns_limit_h_max 21
_diffrn_reflns_limit_h_min -20
_diffrn_reflns_limit_k_max 30
_diffrn_reflns_limit_k_min -21
_diffrn_reflns_limit_l_max 27
_diffrn_reflns_limit_l_min -27
_diffrn_reflns_number 94437
_diffrn_reflns_point_group_measured_fraction_full 1.000
_diffrn_reflns_point_group_measured_fraction_max 0.999
_diffrn_reflns_theta_full 67.684
_diffrn_reflns_theta_max 74.489
_diffrn_reflns_theta_min 2.716
_diffrn_source 'micro-focus sealed X-ray tube'
_diffrn_source_type 'SuperNova (Cu) X-ray Source'
_exptl_absorpt_coefficient_mu 9.494
_exptl_absorpt_correction_T_max 0.695
_exptl_absorpt_correction_T_min 0.188
_exptl_absorpt_correction_type analytical
_exptl_absorpt_process_details
;
CrysAlisPro 1.171.38.41 (Rigaku Oxford Diffraction, 2015)
Analytical numeric absorption correction using a multifaceted crystal
model based on expressions derived by R.C. Clark & J.S. Reid.
(Clark, R. C. & Reid, J. S. (1995). Acta Cryst. A51, 887-897)
Empirical absorption correction using spherical harmonics,
 implemented in SCALE3 ABSPACK scaling algorithm.
;
_exptl_crystal_colour red
_exptl_crystal_colour_primary red
_exptl_crystal_density_diffrn 1.632
_exptl_crystal_description plate
_exptl_crystal_F_000 4484
_exptl_crystal_preparation 'Magnetic properties'
_exptl_crystal_size_max 0.32
_exptl_crystal_size_mid 0.14
_exptl_crystal_size_min 0.04
_refine_diff_density_max 1.280
_refine_diff_density_min -0.924
_refine_diff_density_rms 0.100
_refine_ls_extinction_method none
_refine_ls_goodness_of_fit_ref 1.037
_refine_ls_hydrogen_treatment constr
_refine_ls_matrix_type full
_refine_ls_number_parameters 1205
_refine_ls_number_reflns 18265
_refine_ls_number_restraints 69
_refine_ls_restrained_S_all 1.045
_refine_ls_R_factor_all 0.0594
_refine_ls_R_factor_gt 0.0470
_refine_ls_shift/su_max 0.002
_refine_ls_shift/su_mean 0.000
_refine_ls_structure_factor_coef Fsqd
_refine_ls_weighting_details 'w=1/[\s^2^(Fo^2^)+(0.0684P)^2^+25.0040P] where P=(Fo^2^+2Fc^2^)/3'
_refine_ls_weighting_scheme calc
_refine_ls_wR_factor_gt 0.1247
_refine_ls_wR_factor_ref 0.1347
_reflns_Friedel_coverage 0.000
_reflns_number_gt 15526
_reflns_number_total 18265
_reflns_threshold_expression 'I > 2\s(I)'
_cod_data_source_file c6nj00136j2.cif
_cod_data_source_block 3
_cod_depositor_comments 'Adding full bibliography for 7055381--7055384.cif.'
_cod_database_code 7055384
_shelx_space_group_comment
;
The symmetry employed for this shelxl refinement is uniquely defined
by the following loop, which should always be used as a source of
symmetry information in preference to the above space-group names.
They are only intended as comments.
;
_olex2_refinement_description
;
1. Fixed Uiso
 At 1.2 times of:
  All C(H) groups
 At 1.5 times of:
  All C(H,H,H) groups
2. Restrained distances
 N13B-O45B \\sim N13B-O43 \\sim N13B-O44B \\sim N13A-O43 \\sim N13A-O45A \\sim
N13A-O44A
 with sigma of 0.005
3. Uiso/Uaniso restraints and constraints
Uanis(O45A) = Uanis(N13A) = Uanis(O45B) = Uanis(N13B) = Uanis(O44B) = Uanis(O43)
4. Rigid body (RIGU) restrains
 O43, O44B, O45B, N13B
 with sigma for 1-2 distances of 0.002 and sigma for 1-3 distances of 0.002
 O40, O41, O42, N14
 with sigma for 1-2 distances of 0.002 and sigma for 1-3 distances of 0.002
 O43, O44B, O45B, N13B, O44A, O45A, N13A
 with sigma for 1-2 distances of 0.002 and sigma for 1-3 distances of 0.002
5. Others
 Fixed Sof: O44B(0.75) O45B(0.75) N13B(0.75) O44A(0.25) O45A(0.25) N13A(0.25)
 O33(0.75) O34(0.75) O38(0.75) O32(0.75)
6.a Aromatic/amide H refined with riding coordinates:
 C3(H3), C4(H4), C5(H5), C6(H6), C9(H9), C10(H10), C11(H11), C12(H12),
 C14(H14), C15(H15), C16(H16), C17(H17), C20(H20), C21(H21), C22(H22), C23(H23),
  C25(H25), C26(H26), C27(H27), C28(H28), C31(H31), C32(H32), C33(H33),
 C34(H34), C36(H36), C37(H37), C38(H38), C39(H39), C40(H40), C41(H41), C42(H42),
  C43(H43), C46(H46), C47(H47), C48(H48), C49(H49), C54(H54), C55(H55),
 C56(H56), C57(H57), C59(H59), C60(H60), C61(H61), C62(H62), C65(H65), C66(H66),
  C67(H67), C68(H68)
6.b Idealised Me refined as rotating group:
 C70(H70A,H70B,H70C)
;
_shelx_shelxl_version_number 2014/7

loop_
_space_group_symop_operation_xyz
'x, y, z'
'-x+1/2, y+1/2, -z+1/2'
'-x, -y, -z'
'x-1/2, -y-1/2, z-1/2'

loop_
_atom_site_label
_atom_site_type_symbol
_atom_site_fract_x
_atom_site_fract_y
_atom_site_fract_z
_atom_site_U_iso_or_equiv
_atom_site_adp_type
_atom_site_occupancy
_atom_site_site_symmetry_order
_atom_site_calc_flag
_atom_site_refinement_flags_posn
_atom_site_refinement_flags_adp
_atom_site_refinement_flags_occupancy
_atom_site_disorder_assembly
_atom_site_disorder_group
Gd1 Gd 0.81617(2) 0.33444(2) 0.26568(2) 0.02071(7) Uani 1 1 d . . . . .
Cr1 Cr 0.88980(4) 0.24812(3) 0.12875(3) 0.02351(14) Uani 1 1 d . . . . .
Cr2 Cr 0.68274(4) 0.23959(2) 0.31640(3) 0.02042(13) Uani 1 1 d . . . . .
Cr3 Cr 0.70744(4) 0.41904(3) 0.16078(3) 0.02327(14) Uani 1 1 d . . . . .
Cr4 Cr 0.79362(4) 0.42103(3) 0.41690(3) 0.02480(14) Uani 1 1 d . . . . .
O1 O 0.97626(18) 0.19759(13) 0.16243(14) 0.0333(7) Uani 1 1 d . . . . .
O2 O 1.0632(2) 0.13326(17) 0.1396(2) 0.0562(10) Uani 1 1 d . . . . .
O3 O 0.81510(17) 0.29974(12) 0.08863(12) 0.0266(6) Uani 1 1 d . . . . .
O4 O 0.85199(16) 0.25507(11) 0.20895(12) 0.0222(5) Uani 1 1 d . . . . .
O5 O 0.72750(16) 0.25585(10) 0.24030(12) 0.0206(5) Uani 1 1 d . . . . .
O6 O 0.60218(17) 0.18541(12) 0.28630(13) 0.0285(6) Uani 1 1 d . . . . .
O7 O 0.4778(2) 0.17367(16) 0.2437(2) 0.0558(11) Uani 1 1 d . . . . .
O8 O 0.75583(16) 0.29596(11) 0.34933(12) 0.0229(6) Uani 1 1 d . . . . .
O9 O 0.61669(19) 0.47036(13) 0.15269(14) 0.0346(7) Uani 1 1 d . . . . .
O10 O 0.4845(3) 0.47722(19) 0.1404(3) 0.0755(15) Uani 1 1 d . . . . .
O11 O 0.79319(17) 0.36575(11) 0.16188(12) 0.0233(6) Uani 1 1 d . . . . .
O12 O 0.71303(17) 0.40528(10) 0.24792(12) 0.0226(5) Uani 1 1 d . . . . .
O13 O 0.80533(17) 0.41430(11) 0.32977(12) 0.0238(6) Uani 1 1 d . . . . .
O14 O 0.72244(17) 0.35997(11) 0.42077(12) 0.0256(6) Uani 1 1 d . . . . .
O15 O 0.8720(2) 0.48203(12) 0.42761(14) 0.0338(7) Uani 1 1 d . . . . .
O16 O 0.9274(2) 0.54476(13) 0.49226(16) 0.0425(8) Uani 1 1 d . . . . .
O17 O 0.93822(19) 0.30493(14) 0.32162(14) 0.0371(7) Uani 1 1 d . . . . .
O18 O 0.94366(19) 0.37922(13) 0.26140(15) 0.0354(7) Uani 1 1 d . . . . .
N1 N 0.9588(2) 0.31821(15) 0.13739(16) 0.0273(7) Uani 1 1 d . . . . .
N2 N 0.9365(2) 0.22361(16) 0.04920(17) 0.0335(8) Uani 1 1 d . . . . .
N3 N 0.8026(2) 0.18903(14) 0.11972(15) 0.0252(7) Uani 1 1 d . . . . .
N4 N 0.7712(2) 0.18055(13) 0.32118(15) 0.0229(7) Uani 1 1 d . . . . .
N5 N 0.5847(2) 0.29070(14) 0.29947(15) 0.0255(7) Uani 1 1 d . . . . .
N6 N 0.6620(2) 0.23249(13) 0.40573(15) 0.0242(7) Uani 1 1 d . . . . .
N7 N 0.7829(2) 0.48204(14) 0.19114(16) 0.0274(7) Uani 1 1 d . . . . .
N8 N 0.7287(2) 0.42402(14) 0.07121(15) 0.0274(7) Uani 1 1 d . . . . .
N9 N 0.6151(2) 0.36383(15) 0.13985(15) 0.0271(7) Uani 1 1 d . . . . .
N10 N 0.8761(2) 0.36043(15) 0.44008(15) 0.0275(7) Uani 1 1 d . . . . .
N11 N 0.7840(2) 0.44106(15) 0.50698(16) 0.0313(8) Uani 1 1 d . . . . .
N12 N 0.7034(2) 0.47325(15) 0.38356(16) 0.0293(8) Uani 1 1 d . . . . .
C1 C 1.0135(3) 0.1689(2) 0.1247(2) 0.0388(11) Uani 1 1 d . . . . .
C2 C 0.9911(3) 0.1823(2) 0.0594(2) 0.0374(10) Uani 1 1 d . . . . .
C3 C 1.0215(4) 0.1548(3) 0.0125(3) 0.0547(15) Uani 1 1 d . . . . .
H3 H 1.0579 0.1262 0.0204 0.066 Uiso 1 1 calc R . . . .
C4 C 0.9972(4) 0.1703(3) -0.0464(3) 0.0660(19) Uani 1 1 d . . . . .
H4 H 1.0173 0.1523 -0.0787 0.079 Uiso 1 1 calc R . . . .
C5 C 0.9432(4) 0.2124(3) -0.0574(3) 0.0576(16) Uani 1 1 d . . . . .
H5 H 0.9268 0.2235 -0.0970 0.069 Uiso 1 1 calc R . . . .
C6 C 0.9132(3) 0.2384(2) -0.0080(2) 0.0440(12) Uani 1 1 d . . . . .
H6 H 0.8761 0.2668 -0.0152 0.053 Uiso 1 1 calc R . . . .
C7 C 0.7885(2) 0.22137(16) 0.22239(17) 0.0223(8) Uani 1 1 d . . . . .
C8 C 0.7578(2) 0.18760(16) 0.16659(18) 0.0245(8) Uani 1 1 d . . . . .
C9 C 0.6887(3) 0.15691(18) 0.1643(2) 0.0319(9) Uani 1 1 d . . . . .
H9 H 0.6588 0.1561 0.1975 0.038 Uiso 1 1 calc R . . . .
C10 C 0.6639(3) 0.12710(19) 0.1118(2) 0.0366(10) Uani 1 1 d . . . . .
H10 H 0.6168 0.1068 0.1091 0.044 Uiso 1 1 calc R . . . .
C11 C 0.7108(3) 0.12838(19) 0.0638(2) 0.0363(10) Uani 1 1 d . . . . .
H11 H 0.6960 0.1084 0.0284 0.044 Uiso 1 1 calc R . . . .
C12 C 0.7790(3) 0.15924(18) 0.0689(2) 0.0322(10) Uani 1 1 d . . . . .
H12 H 0.8104 0.1599 0.0365 0.039 Uiso 1 1 calc R . . . .
C13 C 0.8163(2) 0.18196(16) 0.27479(18) 0.0236(8) Uani 1 1 d . . . . .
C14 C 0.8832(3) 0.14909(19) 0.2739(2) 0.0336(10) Uani 1 1 d . . . . .
H14 H 0.9145 0.1510 0.2416 0.040 Uiso 1 1 calc R . . . .
C15 C 0.9031(3) 0.1131(2) 0.3219(2) 0.0384(11) Uani 1 1 d . . . . .
H15 H 0.9483 0.0909 0.3223 0.046 Uiso 1 1 calc R . . . .
C16 C 0.8556(3) 0.11069(18) 0.3688(2) 0.0342(10) Uani 1 1 d . . . . .
H16 H 0.8674 0.0862 0.4009 0.041 Uiso 1 1 calc R . . . .
C17 C 0.7901(3) 0.14510(17) 0.3675(2) 0.0289(9) Uani 1 1 d . . . . .
H17 H 0.7581 0.1438 0.3995 0.035 Uiso 1 1 calc R . . . .
C18 C 0.8274(3) 0.35441(17) 0.10706(18) 0.0262(8) Uani 1 1 d . . . . .
C19 C 0.9175(3) 0.36375(18) 0.11922(19) 0.0282(9) Uani 1 1 d . . . . .
C20 C 0.9550(3) 0.4144(2) 0.1153(2) 0.0380(11) Uani 1 1 d . . . . .
H20 H 0.9261 0.4457 0.1025 0.046 Uiso 1 1 calc R . . . .
C21 C 1.0368(3) 0.4169(2) 0.1311(3) 0.0435(12) Uani 1 1 d . . . . .
H21 H 1.0637 0.4502 0.1277 0.052 Uiso 1 1 calc R . . . .
C22 C 1.0785(3) 0.3705(2) 0.1517(2) 0.0429(12) Uani 1 1 d . . . . .
H22 H 1.1331 0.3722 0.1635 0.052 Uiso 1 1 calc R . . . .
C23 C 1.0374(3) 0.3216(2) 0.1543(2) 0.0340(10) Uani 1 1 d . . . . .
H23 H 1.0650 0.2901 0.1681 0.041 Uiso 1 1 calc R . . . .
C24 C 0.7888(3) 0.39170(18) 0.05626(19) 0.0284(9) Uani 1 1 d . . . . .
C25 C 0.8115(3) 0.3915(2) -0.0018(2) 0.0426(12) Uani 1 1 d . . . . .
H25 H 0.8543 0.3698 -0.0111 0.051 Uiso 1 1 calc R . . . .
C26 C 0.7704(4) 0.4238(2) -0.0463(2) 0.0487(13) Uani 1 1 d . . . . .
H26 H 0.7848 0.4238 -0.0858 0.058 Uiso 1 1 calc R . . . .
C27 C 0.7078(3) 0.4558(2) -0.0309(2) 0.0418(12) Uani 1 1 d . . . . .
H27 H 0.6787 0.4772 -0.0603 0.050 Uiso 1 1 calc R . . . .
C28 C 0.6886(3) 0.45576(19) 0.0278(2) 0.0343(10) Uani 1 1 d . . . . .
H28 H 0.6471 0.4781 0.0382 0.041 Uiso 1 1 calc R . . . .
C29 C 0.7565(3) 0.30931(17) 0.41229(18) 0.0248(8) Uani 1 1 d . . . . .
C30 C 0.7077(3) 0.26605(17) 0.44295(18) 0.0266(8) Uani 1 1 d . . . . .
C31 C 0.7071(3) 0.2631(2) 0.5057(2) 0.0359(10) Uani 1 1 d . . . . .
H31 H 0.7395 0.2862 0.5311 0.043 Uiso 1 1 calc R . . . .
C32 C 0.6574(3) 0.2251(2) 0.5300(2) 0.0398(11) Uani 1 1 d . . . . .
H32 H 0.6569 0.2222 0.5720 0.048 Uiso 1 1 calc R . . . .
C33 C 0.6084(3) 0.1915(2) 0.4913(2) 0.0369(10) Uani 1 1 d . . . . .
H33 H 0.5738 0.1665 0.5068 0.044 Uiso 1 1 calc R . . . .
C34 C 0.6122(3) 0.19600(18) 0.4295(2) 0.0302(9) Uani 1 1 d . . . . .
H34 H 0.5799 0.1735 0.4033 0.036 Uiso 1 1 calc R . . . .
C35 C 0.8442(3) 0.30976(16) 0.43849(17) 0.0251(8) Uani 1 1 d . . . . .
C36 C 0.8898(3) 0.26363(18) 0.45526(19) 0.0315(9) Uani 1 1 d . . . . .
H36 H 0.8667 0.2287 0.4540 0.038 Uiso 1 1 calc R . . . .
C37 C 0.9704(3) 0.2703(2) 0.4739(2) 0.0385(11) Uani 1 1 d . . . . .
H37 H 1.0022 0.2399 0.4854 0.046 Uiso 1 1 calc R . . . .
C38 C 1.0030(3) 0.3227(2) 0.4753(2) 0.0389(11) Uani 1 1 d . . . . .
H38 H 1.0570 0.3281 0.4878 0.047 Uiso 1 1 calc R . . . .
C39 C 0.9543(3) 0.3670(2) 0.4578(2) 0.0350(10) Uani 1 1 d . . . . .
H39 H 0.9762 0.4023 0.4583 0.042 Uiso 1 1 calc R . . . .
C40 C 0.5805(3) 0.34505(18) 0.30921(19) 0.0297(9) Uani 1 1 d . . . . .
H40 H 0.6261 0.3639 0.3251 0.036 Uiso 1 1 calc R . . . .
C41 C 0.5097(3) 0.3737(2) 0.2961(2) 0.0407(11) Uani 1 1 d . . . . .
H41 H 0.5077 0.4116 0.3029 0.049 Uiso 1 1 calc R . . . .
C42 C 0.4422(3) 0.3456(3) 0.2729(3) 0.0502(14) Uani 1 1 d . . . . .
H42 H 0.3941 0.3643 0.2639 0.060 Uiso 1 1 calc R . . . .
C43 C 0.4465(3) 0.2890(2) 0.2628(2) 0.0418(11) Uani 1 1 d . . . . .
H43 H 0.4017 0.2692 0.2472 0.050 Uiso 1 1 calc R . . . .
C44 C 0.5188(3) 0.26332(19) 0.27672(19) 0.0304(9) Uani 1 1 d . . . . .
C45 C 0.5311(3) 0.2025(2) 0.2675(2) 0.0346(10) Uani 1 1 d . . . . .
C46 C 0.6190(3) 0.30909(18) 0.13212(18) 0.0296(9) Uani 1 1 d . . . . .
H46 H 0.6687 0.2918 0.1360 0.035 Uiso 1 1 calc R . . . .
C47 C 0.5509(3) 0.2778(2) 0.1185(2) 0.0392(11) Uani 1 1 d . . . . .
H47 H 0.5548 0.2399 0.1135 0.047 Uiso 1 1 calc R . . . .
C48 C 0.4771(3) 0.3030(2) 0.1122(3) 0.0483(13) Uani 1 1 d . . . . .
H48 H 0.4309 0.2823 0.1032 0.058 Uiso 1 1 calc R . . . .
C49 C 0.4730(3) 0.3595(3) 0.1196(3) 0.0507(14) Uani 1 1 d . . . . .
H49 H 0.4239 0.3775 0.1153 0.061 Uiso 1 1 calc R . . . .
C50 C 0.5431(3) 0.3888(2) 0.1336(2) 0.0355(10) Uani 1 1 d . . . . .
C51 C 0.5463(3) 0.4502(2) 0.1429(2) 0.0424(12) Uani 1 1 d . . . . .
C52 C 0.7528(3) 0.44406(15) 0.28846(18) 0.0245(8) Uani 1 1 d . . . . .
C53 C 0.7997(3) 0.48391(16) 0.25159(19) 0.0268(8) Uani 1 1 d . . . . .
C54 C 0.8560(3) 0.51984(17) 0.2797(2) 0.0316(9) Uani 1 1 d . . . . .
H54 H 0.8678 0.5198 0.3218 0.038 Uiso 1 1 calc R . . . .
C55 C 0.8944(3) 0.55589(18) 0.2435(2) 0.0352(10) Uani 1 1 d . . . . .
H55 H 0.9325 0.5804 0.2611 0.042 Uiso 1 1 calc R . . . .
C56 C 0.8756(3) 0.55509(18) 0.1814(2) 0.0351(10) Uani 1 1 d . . . . .
H56 H 0.9002 0.5794 0.1566 0.042 Uiso 1 1 calc R . . . .
C57 C 0.8199(3) 0.51779(17) 0.1564(2) 0.0317(9) Uani 1 1 d . . . . .
H57 H 0.8073 0.5172 0.1144 0.038 Uiso 1 1 calc R . . . .
C58 C 0.6933(3) 0.47645(16) 0.32205(19) 0.0271(8) Uani 1 1 d . . . . .
C59 C 0.6335(3) 0.50805(19) 0.2924(2) 0.0367(10) Uani 1 1 d . . . . .
H59 H 0.6272 0.5099 0.2500 0.044 Uiso 1 1 calc R . . . .
C60 C 0.5832(3) 0.5367(2) 0.3262(2) 0.0459(13) Uani 1 1 d . . . . .
H60 H 0.5419 0.5578 0.3069 0.055 Uiso 1 1 calc R . . . .
C61 C 0.5938(4) 0.5344(2) 0.3884(2) 0.0491(14) Uani 1 1 d . . . . .
H61 H 0.5609 0.5544 0.4117 0.059 Uiso 1 1 calc R . . . .
C62 C 0.6539(3) 0.5018(2) 0.4159(2) 0.0429(12) Uani 1 1 d . . . . .
H62 H 0.6605 0.4995 0.4582 0.052 Uiso 1 1 calc R . . . .
C63 C 0.8809(3) 0.50639(17) 0.4800(2) 0.0327(10) Uani 1 1 d . . . . .
C64 C 0.8290(3) 0.48465(18) 0.5261(2) 0.0344(10) Uani 1 1 d . . . . .
C65 C 0.8279(4) 0.5062(2) 0.5845(2) 0.0462(13) Uani 1 1 d . . . . .
H65 H 0.8589 0.5367 0.5970 0.055 Uiso 1 1 calc R . . . .
C66 C 0.7798(4) 0.4814(3) 0.6232(2) 0.0541(15) Uani 1 1 d . . . . .
H66 H 0.7784 0.4950 0.6625 0.065 Uiso 1 1 calc R . . . .
C67 C 0.7337(4) 0.4364(3) 0.6042(2) 0.0499(13) Uani 1 1 d . . . . .
H67 H 0.7012 0.4192 0.6301 0.060 Uiso 1 1 calc R . . . .
C68 C 0.7373(3) 0.4177(2) 0.5451(2) 0.0402(11) Uani 1 1 d . . . . .
H68 H 0.7060 0.3876 0.5315 0.048 Uiso 1 1 calc R . . . .
C69 C 0.9787(3) 0.3450(2) 0.3003(2) 0.0383(11) Uani 1 1 d . . . . .
C70 C 1.0649(4) 0.3504(3) 0.3189(3) 0.0632(17) Uani 1 1 d . . . . .
H70A H 1.0832 0.3855 0.3059 0.095 Uiso 1 1 calc GR . . . .
H70B H 1.0932 0.3215 0.3006 0.095 Uiso 1 1 calc GR . . . .
H70C H 1.0744 0.3478 0.3625 0.095 Uiso 1 1 calc GR . . . .
O43 O 0.3368(4) 0.4147(3) 0.4615(2) 0.0961(12) Uani 1 1 d D U . . .
O44B O 0.2397(5) 0.3574(4) 0.4206(3) 0.0961(12) Uani 0.75 1 d D U P A 1
O45B O 0.3234(6) 0.3978(4) 0.3626(3) 0.0961(12) Uani 0.75 1 d D U P A 1
N13B N 0.2988(6) 0.3904(4) 0.4154(3) 0.0961(12) Uani 0.75 1 d D U P A 1
O44A O 0.2720(13) 0.3697(9) 0.3767(8) 0.086(5) Uani 0.25 1 d D U P A 2
O45A O 0.3797(15) 0.4334(10) 0.3834(10) 0.0961(12) Uani 0.25 1 d D U P A 2
N13A N 0.3260(17) 0.4020(13) 0.4041(4) 0.0961(12) Uani 0.25 1 d D U P A 2
O40 O 0.7803(4) 0.57871(19) 0.0269(2) 0.0769(14) Uani 1 1 d . U . . .
O41 O 0.8057(4) 0.5720(3) -0.0633(3) 0.0980(18) Uani 1 1 d . U . . .
O42 O 0.6990(5) 0.6076(5) -0.0429(4) 0.160(3) Uani 1 1 d . U . . .
N14 N 0.7610(4) 0.5863(3) -0.0259(2) 0.0625(13) Uani 1 1 d . U . . .
O19 O 0.4897(3) 0.0578(2) 0.1148(2) 0.0689(13) Uani 1 1 d . . . . .
O33 O 0.3779(4) 0.5251(3) 0.2047(4) 0.083(2) Uani 0.75 1 d . . P B 1
O20 O 0.4549(3) -0.0173(2) 0.2075(2) 0.0693(12) Uani 1 1 d . . . . .
O22 O 0.2793(4) 0.2011(2) 0.1422(2) 0.0954(18) Uani 1 1 d . . . . .
O21 O 0.4266(4) 0.1626(2) 0.1211(3) 0.0868(16) Uani 1 1 d . . . . .
O24 O 0.2780(4) 0.1426(3) 0.2512(3) 0.0899(16) Uani 1 1 d . . . . .
O25 O 0.1097(3) 0.1335(2) 0.2642(2) 0.0804(15) Uani 1 1 d . . . . .
O26 O 0.3437(4) 0.1945(3) 0.3587(3) 0.0942(17) Uani 1 1 d . . . . .
O27 O 0.5444(4) 0.0364(3) 0.4683(2) 0.0914(17) Uani 1 1 d . . . . .
O23 O 0.3798(3) 0.0507(2) 0.2875(2) 0.0814(15) Uani 1 1 d . . . . .
O30 O 0.2461(4) 0.3804(3) 0.2504(3) 0.101(2) Uani 1 1 d . . . . .
O31 O 0.2329(3) 0.4765(2) 0.1769(2) 0.0851(16) Uani 1 1 d . . . . .
O34 O 0.4336(4) 0.5061(4) 0.4569(3) 0.094(2) Uani 0.75 1 d . . P . .
O35 O 0.3240(3) 0.7205(2) -0.00726(19) 0.0637(12) Uani 1 1 d . . . . .
O36 O 0.4465(3) 0.7115(2) 0.1515(2) 0.0694(12) Uani 1 1 d . . . . .
O37 O 0.4416(3) 0.6455(2) 0.0402(3) 0.0779(14) Uani 1 1 d . . . . .
O38 O 0.5306(5) 0.5530(3) 0.0092(3) 0.095(3) Uani 0.75 1 d . . P . .
O39 O 1.2107(3) 0.2523(2) 0.3935(2) 0.0792(14) Uani 1 1 d . . . . .
O28 O 0.2827(4) 0.3170(3) 0.1535(3) 0.0993(19) Uani 1 1 d . . . . .
O29 O 0.4571(3) 0.1109(2) 0.3898(2) 0.0768(14) Uani 1 1 d . . . . .
O32 O 0.4058(5) 0.4870(4) 0.3262(5) 0.114(3) Uani 0.75 1 d . . P C 1

loop_
_atom_site_aniso_label
_atom_site_aniso_U_11
_atom_site_aniso_U_22
_atom_site_aniso_U_33
_atom_site_aniso_U_23
_atom_site_aniso_U_13
_atom_site_aniso_U_12
Gd1 0.02767(12) 0.01502(11) 0.01919(11) 0.00033(8) 0.00118(8) -0.00130(8)
Cr1 0.0265(3) 0.0228(3) 0.0217(3) -0.0022(2) 0.0051(2) -0.0010(2)
Cr2 0.0252(3) 0.0161(3) 0.0202(3) -0.0008(2) 0.0035(2) -0.0007(2)
Cr3 0.0296(3) 0.0183(3) 0.0211(3) 0.0014(2) -0.0013(2) -0.0004(2)
Cr4 0.0356(4) 0.0177(3) 0.0203(3) -0.0019(2) -0.0011(3) -0.0021(3)
O1 0.0332(16) 0.0351(17) 0.0320(16) -0.0025(13) 0.0062(13) 0.0060(13)
O2 0.051(2) 0.052(2) 0.066(3) -0.010(2) 0.0060(19) 0.0237(19)
O3 0.0308(15) 0.0272(15) 0.0217(13) -0.0007(11) 0.0023(11) -0.0022(12)
O4 0.0259(13) 0.0181(13) 0.0231(13) 0.0000(10) 0.0047(11) -0.0012(10)
O5 0.0269(14) 0.0148(12) 0.0205(13) -0.0017(10) 0.0048(10) 0.0002(10)
O6 0.0307(15) 0.0244(15) 0.0308(15) -0.0036(12) 0.0047(12) -0.0045(12)
O7 0.040(2) 0.048(2) 0.075(3) -0.018(2) -0.0118(19) -0.0102(17)
O8 0.0302(14) 0.0200(13) 0.0183(13) 0.0002(10) 0.0020(11) -0.0013(11)
O9 0.0407(18) 0.0268(16) 0.0344(16) 0.0008(13) -0.0058(13) 0.0073(13)
O10 0.046(2) 0.059(3) 0.120(4) -0.017(3) 0.000(2) 0.021(2)
O11 0.0296(14) 0.0230(14) 0.0170(12) 0.0053(10) 0.0011(10) -0.0011(11)
O12 0.0327(14) 0.0122(12) 0.0222(13) -0.0027(10) -0.0006(11) -0.0001(11)
O13 0.0329(15) 0.0172(13) 0.0203(13) -0.0002(10) -0.0021(11) -0.0001(11)
O14 0.0327(15) 0.0205(14) 0.0234(14) -0.0021(11) 0.0022(11) -0.0013(11)
O15 0.0443(18) 0.0230(15) 0.0325(16) -0.0018(12) -0.0042(13) -0.0055(13)
O16 0.048(2) 0.0254(16) 0.050(2) -0.0059(14) -0.0144(16) -0.0071(14)
O17 0.0328(16) 0.046(2) 0.0317(16) 0.0032(14) -0.0009(13) -0.0022(14)
O18 0.0314(16) 0.0354(17) 0.0398(18) -0.0027(14) 0.0049(13) -0.0050(13)
N1 0.0283(18) 0.0290(18) 0.0250(17) -0.0010(14) 0.0053(14) -0.0038(14)
N2 0.039(2) 0.037(2) 0.0265(18) -0.0035(16) 0.0116(15) -0.0073(17)
N3 0.0335(18) 0.0211(17) 0.0211(16) -0.0044(13) 0.0035(13) -0.0004(14)
N4 0.0295(17) 0.0146(15) 0.0248(16) 0.0009(12) 0.0030(13) -0.0016(13)
N5 0.0282(17) 0.0271(18) 0.0219(16) -0.0013(13) 0.0053(13) 0.0009(14)
N6 0.0317(18) 0.0176(16) 0.0240(16) -0.0004(13) 0.0059(13) -0.0001(13)
N7 0.0371(19) 0.0196(17) 0.0253(17) 0.0044(13) 0.0017(14) -0.0030(14)
N8 0.0344(19) 0.0237(17) 0.0232(17) 0.0026(13) -0.0012(14) -0.0031(14)
N9 0.0302(18) 0.0299(19) 0.0205(16) -0.0010(14) -0.0008(13) -0.0015(14)
N10 0.0348(19) 0.0253(18) 0.0212(16) -0.0033(14) -0.0026(14) -0.0028(15)
N11 0.045(2) 0.0218(18) 0.0260(18) -0.0046(14) -0.0015(15) 0.0021(15)
N12 0.038(2) 0.0242(18) 0.0256(18) -0.0023(14) 0.0039(15) 0.0008(15)
C1 0.035(2) 0.036(3) 0.046(3) -0.009(2) 0.008(2) 0.000(2)
C2 0.037(2) 0.036(2) 0.042(3) -0.010(2) 0.014(2) -0.003(2)
C3 0.053(3) 0.063(4) 0.052(3) -0.018(3) 0.021(3) -0.001(3)
C4 0.079(5) 0.075(5) 0.049(4) -0.021(3) 0.030(3) -0.006(4)
C5 0.080(4) 0.066(4) 0.030(3) -0.005(3) 0.017(3) -0.017(3)
C6 0.056(3) 0.048(3) 0.030(2) 0.001(2) 0.011(2) -0.010(2)
C7 0.0246(19) 0.0202(19) 0.0225(18) -0.0047(15) 0.0041(15) -0.0030(15)
C8 0.032(2) 0.0159(18) 0.026(2) -0.0028(15) 0.0019(16) 0.0008(15)
C9 0.037(2) 0.025(2) 0.034(2) -0.0074(18) 0.0082(18) -0.0077(18)
C10 0.040(3) 0.031(2) 0.038(2) -0.0106(19) 0.002(2) -0.0089(19)
C11 0.049(3) 0.031(2) 0.028(2) -0.0091(18) -0.0001(19) -0.005(2)
C12 0.045(3) 0.028(2) 0.024(2) -0.0044(17) 0.0057(18) -0.0067(19)
C13 0.031(2) 0.0151(18) 0.0251(19) -0.0010(15) 0.0035(16) 0.0015(15)
C14 0.038(2) 0.029(2) 0.036(2) 0.0057(19) 0.0101(19) 0.0080(19)
C15 0.037(2) 0.032(2) 0.046(3) 0.007(2) 0.002(2) 0.012(2)
C16 0.044(3) 0.024(2) 0.034(2) 0.0054(18) -0.0002(19) 0.0041(19)
C17 0.037(2) 0.022(2) 0.028(2) 0.0039(16) 0.0040(17) -0.0015(17)
C18 0.030(2) 0.024(2) 0.0240(19) 0.0026(16) 0.0010(16) -0.0024(16)
C19 0.029(2) 0.031(2) 0.024(2) 0.0003(17) 0.0044(16) -0.0007(17)
C20 0.038(2) 0.033(2) 0.044(3) 0.005(2) 0.007(2) -0.010(2)
C21 0.040(3) 0.037(3) 0.054(3) -0.001(2) 0.008(2) -0.014(2)
C22 0.031(2) 0.048(3) 0.051(3) -0.003(2) 0.008(2) -0.011(2)
C23 0.026(2) 0.042(3) 0.035(2) -0.005(2) 0.0051(17) 0.0031(19)
C24 0.033(2) 0.029(2) 0.0228(19) 0.0055(16) -0.0003(16) -0.0046(17)
C25 0.052(3) 0.046(3) 0.031(2) 0.013(2) 0.012(2) 0.005(2)
C26 0.069(4) 0.053(3) 0.025(2) 0.015(2) 0.008(2) 0.006(3)
C27 0.058(3) 0.039(3) 0.027(2) 0.014(2) -0.006(2) -0.002(2)
C28 0.043(3) 0.028(2) 0.029(2) 0.0065(18) -0.0062(19) 0.0007(19)
C29 0.034(2) 0.0209(19) 0.0195(18) -0.0009(15) 0.0004(15) -0.0024(16)
C30 0.037(2) 0.0198(19) 0.0228(19) 0.0007(15) 0.0048(16) 0.0000(17)
C31 0.047(3) 0.035(2) 0.026(2) 0.0019(18) 0.0047(19) -0.008(2)
C32 0.056(3) 0.038(3) 0.026(2) 0.0072(19) 0.009(2) -0.003(2)
C33 0.045(3) 0.032(2) 0.036(2) 0.0073(19) 0.015(2) -0.007(2)
C34 0.037(2) 0.023(2) 0.032(2) 0.0019(17) 0.0108(18) -0.0038(17)
C35 0.039(2) 0.0205(19) 0.0152(17) -0.0027(14) 0.0002(15) -0.0021(17)
C36 0.041(2) 0.026(2) 0.027(2) 0.0016(17) -0.0044(18) -0.0013(18)
C37 0.047(3) 0.037(3) 0.030(2) 0.0030(19) -0.005(2) 0.010(2)
C38 0.031(2) 0.049(3) 0.035(2) -0.001(2) -0.0086(19) 0.000(2)
C39 0.038(2) 0.031(2) 0.033(2) -0.0029(19) -0.0068(19) -0.0065(19)
C40 0.038(2) 0.025(2) 0.026(2) -0.0015(16) 0.0071(17) 0.0055(18)
C41 0.046(3) 0.037(3) 0.040(3) 0.000(2) 0.008(2) 0.012(2)
C42 0.037(3) 0.059(4) 0.053(3) 0.000(3) -0.001(2) 0.021(3)
C43 0.031(2) 0.049(3) 0.044(3) -0.006(2) -0.002(2) 0.006(2)
C44 0.029(2) 0.036(2) 0.026(2) -0.0021(18) 0.0036(16) -0.0024(18)
C45 0.032(2) 0.038(3) 0.034(2) -0.0059(19) 0.0048(18) -0.0049(19)
C46 0.041(2) 0.025(2) 0.0221(19) 0.0019(16) -0.0005(17) -0.0038(18)
C47 0.050(3) 0.034(3) 0.032(2) 0.000(2) 0.000(2) -0.008(2)
C48 0.038(3) 0.057(3) 0.050(3) -0.005(3) 0.003(2) -0.016(2)
C49 0.032(3) 0.061(4) 0.059(3) -0.006(3) 0.004(2) 0.001(2)
C50 0.029(2) 0.041(3) 0.036(2) -0.004(2) 0.0014(18) 0.0016(19)
C51 0.039(3) 0.039(3) 0.048(3) -0.005(2) 0.000(2) 0.012(2)
C52 0.035(2) 0.0120(17) 0.026(2) -0.0006(15) 0.0003(16) -0.0021(15)
C53 0.039(2) 0.0128(18) 0.028(2) 0.0018(15) 0.0015(17) 0.0014(16)
C54 0.042(2) 0.020(2) 0.032(2) 0.0002(17) -0.0006(18) -0.0023(18)
C55 0.042(3) 0.021(2) 0.042(3) -0.0015(18) 0.001(2) -0.0054(18)
C56 0.044(3) 0.021(2) 0.040(2) 0.0067(18) 0.006(2) -0.0065(19)
C57 0.045(3) 0.020(2) 0.030(2) 0.0048(17) 0.0010(19) -0.0021(18)
C58 0.039(2) 0.0175(19) 0.025(2) -0.0006(15) 0.0028(17) 0.0002(16)
C59 0.049(3) 0.031(2) 0.029(2) -0.0012(18) 0.001(2) 0.013(2)
C60 0.056(3) 0.040(3) 0.042(3) 0.004(2) 0.005(2) 0.019(2)
C61 0.062(3) 0.044(3) 0.044(3) 0.003(2) 0.016(3) 0.027(3)
C62 0.061(3) 0.038(3) 0.031(2) -0.002(2) 0.011(2) 0.013(2)
C63 0.040(2) 0.019(2) 0.035(2) -0.0036(17) -0.0108(19) 0.0026(18)
C64 0.047(3) 0.025(2) 0.029(2) -0.0034(17) -0.0078(19) 0.0024(19)
C65 0.063(3) 0.035(3) 0.039(3) -0.014(2) -0.006(2) 0.000(2)
C66 0.072(4) 0.059(4) 0.031(3) -0.015(2) 0.004(3) 0.009(3)
C67 0.061(3) 0.055(3) 0.035(3) -0.006(2) 0.011(2) 0.002(3)
C68 0.050(3) 0.040(3) 0.031(2) 0.000(2) 0.007(2) -0.001(2)
C69 0.036(2) 0.041(3) 0.037(3) -0.005(2) 0.001(2) 0.000(2)
C70 0.041(3) 0.076(4) 0.070(4) 0.016(4) -0.006(3) -0.013(3)
O43 0.131(4) 0.102(3) 0.0573(18) 0.0013(19) 0.021(2) 0.007(2)
O44B 0.131(4) 0.102(3) 0.0573(18) 0.0013(19) 0.021(2) 0.007(2)
O45B 0.131(4) 0.102(3) 0.0573(18) 0.0013(19) 0.021(2) 0.007(2)
N13B 0.131(4) 0.102(3) 0.0573(18) 0.0013(19) 0.021(2) 0.007(2)
O44A 0.129(9) 0.087(10) 0.044(7) 0.012(6) 0.016(6) 0.013(8)
O45A 0.131(4) 0.102(3) 0.0573(18) 0.0013(19) 0.021(2) 0.007(2)
N13A 0.131(4) 0.102(3) 0.0573(18) 0.0013(19) 0.021(2) 0.007(2)
O40 0.133(4) 0.051(3) 0.0468(19) -0.0009(18) 0.011(2) -0.003(3)
O41 0.099(3) 0.131(5) 0.069(3) -0.027(3) 0.035(3) -0.041(3)
O42 0.101(4) 0.225(9) 0.152(6) 0.072(6) 0.010(3) 0.038(5)
N14 0.067(3) 0.078(4) 0.043(2) 0.006(2) 0.0094(19) -0.017(2)
O19 0.048(2) 0.065(3) 0.093(4) -0.015(3) 0.010(2) -0.006(2)
O33 0.070(4) 0.070(4) 0.114(6) -0.036(4) 0.033(4) -0.005(3)
O20 0.062(3) 0.068(3) 0.076(3) -0.008(2) -0.002(2) -0.002(2)
O22 0.128(5) 0.088(4) 0.065(3) 0.011(3) -0.018(3) 0.004(4)
O21 0.121(5) 0.072(3) 0.068(3) -0.001(3) 0.014(3) 0.001(3)
O24 0.101(4) 0.099(4) 0.070(3) 0.008(3) 0.007(3) -0.002(4)
O25 0.083(4) 0.088(4) 0.068(3) 0.013(3) -0.004(3) 0.003(3)
O26 0.102(4) 0.091(4) 0.090(4) -0.021(3) 0.009(3) -0.002(3)
O27 0.108(4) 0.095(4) 0.071(3) 0.004(3) 0.003(3) -0.032(3)
O23 0.085(4) 0.084(4) 0.074(3) -0.015(3) 0.001(3) 0.013(3)
O30 0.080(4) 0.140(6) 0.081(4) -0.002(4) -0.006(3) 0.003(4)
O31 0.094(4) 0.095(4) 0.069(3) -0.015(3) 0.017(3) -0.013(3)
O34 0.059(4) 0.149(8) 0.077(5) 0.023(5) 0.014(3) -0.011(4)
O35 0.053(2) 0.087(3) 0.050(2) -0.009(2) -0.0043(19) -0.015(2)
O36 0.078(3) 0.064(3) 0.064(3) 0.002(2) -0.002(2) 0.004(2)
O37 0.084(3) 0.053(3) 0.096(4) -0.011(3) 0.008(3) -0.009(3)
O38 0.106(5) 0.077(5) 0.088(5) -0.041(4) -0.058(4) 0.044(4)
O39 0.092(4) 0.083(4) 0.062(3) 0.013(3) 0.007(3) 0.008(3)
O28 0.082(4) 0.113(5) 0.098(4) 0.001(4) -0.015(3) 0.014(4)
O29 0.063(3) 0.085(4) 0.083(3) -0.012(3) 0.006(2) -0.009(3)
O32 0.103(6) 0.105(7) 0.137(8) -0.033(6) 0.031(6) 0.004(5)

loop_
_atom_type_symbol
_atom_type_description
_atom_type_scat_dispersion_real
_atom_type_scat_dispersion_imag
_atom_type_scat_source
C C 0.0181 0.0091 'International Tables Vol C Tables 4.2.6.8 and 6.1.1.4'
H H 0.0000 0.0000 'International Tables Vol C Tables 4.2.6.8 and 6.1.1.4'
Cr Cr -0.1635 2.4439 'International Tables Vol C Tables 4.2.6.8 and 6.1.1.4'
Gd Gd -8.8380 11.9157 'International Tables Vol C Tables 4.2.6.8 and 6.1.1.4'
N N 0.0311 0.0180 'International Tables Vol C Tables 4.2.6.8 and 6.1.1.4'
O O 0.0492 0.0322 'International Tables Vol C Tables 4.2.6.8 and 6.1.1.4'

loop_
_exptl_crystal_face_index_h
_exptl_crystal_face_index_k
_exptl_crystal_face_index_l
_exptl_crystal_face_perp_dist
-1 0 -1 0.0327
1 0 1 0.0077
-1 0 2 0.0669
1 0 -2 0.0669
0 1 0 0.1607
0 -1 0 0.1577
1 5 -1 0.1440
-1 -5 1 0.1440

loop_
_geom_angle_atom_site_label_1
_geom_angle_atom_site_label_2
_geom_angle_atom_site_label_3
_geom_angle
O4 Gd1 Cr3 105.56(6)
O4 Gd1 O5 55.77(9)
O4 Gd1 O11 77.37(9)
O4 Gd1 O12 133.60(9)
O4 Gd1 O13 169.65(9)
O4 Gd1 O18 93.96(10)
O4 Gd1 C7 28.37(10)
O4 Gd1 C52 158.58(10)
O4 Gd1 C69 85.72(12)
O5 Gd1 Cr3 92.27(6)
O5 Gd1 C7 28.73(10)
O5 Gd1 C52 121.48(10)
O5 Gd1 C69 134.00(12)
O8 Gd1 Cr3 120.70(7)
O8 Gd1 O4 103.81(9)
O8 Gd1 O5 64.90(9)
O8 Gd1 O11 145.10(9)
O8 Gd1 O12 92.77(9)
O8 Gd1 O13 78.28(9)
O8 Gd1 O17 83.90(10)
O8 Gd1 O18 130.96(10)
O8 Gd1 C7 79.64(10)
O8 Gd1 C52 91.80(10)
O8 Gd1 C69 107.89(12)
O11 Gd1 Cr3 32.45(7)
O11 Gd1 O5 89.55(9)
O11 Gd1 O12 65.35(9)
O11 Gd1 O13 106.88(9)
O11 Gd1 O18 83.03(10)
O11 Gd1 C7 88.83(10)
O11 Gd1 C52 81.43(10)
O11 Gd1 C69 106.98(13)
O12 Gd1 Cr3 32.93(6)
O12 Gd1 O5 95.97(9)
O12 Gd1 C7 121.28(10)
O12 Gd1 C52 28.90(10)
O12 Gd1 C69 130.01(12)
O13 Gd1 Cr3 81.44(6)
O13 Gd1 O5 132.62(9)
O13 Gd1 O12 55.69(9)
O13 Gd1 C7 157.46(10)
O13 Gd1 C52 28.46(10)
O13 Gd1 C69 84.01(12)
O17 Gd1 Cr3 152.41(8)
O17 Gd1 O4 77.44(10)
O17 Gd1 O5 110.84(10)
O17 Gd1 O11 129.15(10)
O17 Gd1 O12 148.20(10)
O17 Gd1 O13 92.82(10)
O17 Gd1 O18 55.68(11)
O17 Gd1 C7 89.32(11)
O17 Gd1 C52 119.39(11)
O17 Gd1 C69 27.92(13)
O18 Gd1 Cr3 96.79(8)
O18 Gd1 O5 149.73(10)
O18 Gd1 O12 107.25(10)
O18 Gd1 O13 77.44(10)
O18 Gd1 C7 121.42(11)
O18 Gd1 C52 86.47(11)
O18 Gd1 C69 27.77(13)
C7 Gd1 Cr3 106.27(8)
C7 Gd1 C52 149.20(11)
C52 Gd1 Cr3 53.25(8)
C69 Gd1 Cr3 124.55(11)
C69 Gd1 C7 107.21(13)
C69 Gd1 C52 103.58(13)
O1 Cr1 N1 95.17(14)
O1 Cr1 N2 79.34(15)
O1 Cr1 N3 95.43(14)
O3 Cr1 O1 172.71(13)
O3 Cr1 O4 95.96(12)
O3 Cr1 N1 80.86(13)
O3 Cr1 N2 94.71(14)
O3 Cr1 N3 89.00(13)
O4 Cr1 O1 90.42(12)
O4 Cr1 N1 94.44(12)
O4 Cr1 N2 167.72(14)
O4 Cr1 N3 81.51(12)
N1 Cr1 N2 93.23(14)
N3 Cr1 N1 168.67(14)
N3 Cr1 N2 92.64(14)
O5 Cr2 Gd1 43.16(8)
O5 Cr2 O6 99.09(12)
O5 Cr2 N4 81.06(12)
O5 Cr2 N5 95.37(12)
O5 Cr2 N6 165.19(13)
O6 Cr2 Gd1 141.54(9)
O6 Cr2 N4 91.30(13)
O6 Cr2 N5 80.13(13)
O6 Cr2 N6 95.22(13)
O8 Cr2 Gd1 41.03(8)
O8 Cr2 O5 83.94(11)
O8 Cr2 O6 175.47(12)
O8 Cr2 N4 92.50(13)
O8 Cr2 N5 96.28(13)
O8 Cr2 N6 82.00(12)
N4 Cr2 Gd1 89.41(9)
N4 Cr2 N5 170.13(14)
N5 Cr2 Gd1 94.26(10)
N6 Cr2 Gd1 123.03(10)
N6 Cr2 N4 94.89(13)
N6 Cr2 N5 90.79(13)
O9 Cr3 Gd1 141.92(10)
O9 Cr3 N7 90.41(14)
O9 Cr3 N8 94.89(14)
O9 Cr3 N9 80.24(14)
O11 Cr3 Gd1 41.88(8)
O11 Cr3 O9 174.93(13)
O11 Cr3 O12 84.93(11)
O11 Cr3 N7 93.30(13)
O11 Cr3 N8 81.29(13)
O11 Cr3 N9 96.46(13)
O12 Cr3 Gd1 43.09(8)
O12 Cr3 O9 99.08(13)
O12 Cr3 N7 80.71(12)
O12 Cr3 N8 165.70(14)
O12 Cr3 N9 94.00(12)
N7 Cr3 Gd1 87.45(10)
N7 Cr3 N9 168.45(15)
N8 Cr3 Gd1 123.15(10)
N8 Cr3 N7 96.24(14)
N8 Cr3 N9 91.33(14)
N9 Cr3 Gd1 95.71(10)
O13 Cr4 O15 92.72(12)
O13 Cr4 N10 93.01(13)
O13 Cr4 N11 171.12(13)
O13 Cr4 N12 81.01(13)
O14 Cr4 O13 96.02(12)
O14 Cr4 O15 170.42(13)
O14 Cr4 N10 81.08(13)
O14 Cr4 N11 91.65(14)
O14 Cr4 N12 92.87(14)
O15 Cr4 N10 94.58(14)
O15 Cr4 N11 79.96(14)
O15 Cr4 N12 92.35(14)
N10 Cr4 N11 92.59(14)
N10 Cr4 N12 171.05(14)
N12 Cr4 N11 94.18(14)
C1 O1 Cr1 118.3(3)
C18 O3 Cr1 114.4(2)
Cr1 O4 Gd1 131.63(13)
C7 O4 Gd1 96.9(2)
C7 O4 Cr1 117.9(2)
Cr2 O5 Gd1 103.87(11)
C7 O5 Gd1 94.7(2)
C7 O5 Cr2 118.5(2)
C45 O6 Cr2 118.7(3)
Cr2 O8 Gd1 106.87(11)
C29 O8 Gd1 134.7(2)
C29 O8 Cr2 118.0(2)
C51 O9 Cr3 118.1(3)
Cr3 O11 Gd1 105.67(12)
C18 O11 Gd1 135.3(2)
C18 O11 Cr3 119.0(2)
Cr3 O12 Gd1 103.98(11)
C52 O12 Gd1 94.7(2)
C52 O12 Cr3 118.9(2)
Cr4 O13 Gd1 131.49(13)
C52 O13 Gd1 96.4(2)
C52 O13 Cr4 118.4(2)
C29 O14 Cr4 114.5(2)
C63 O15 Cr4 117.6(3)
C69 O17 Gd1 92.5(3)
C69 O18 Gd1 91.8(3)
C19 N1 Cr1 112.4(3)
C23 N1 Cr1 127.5(3)
C23 N1 C19 119.9(4)
C2 N2 Cr1 112.1(3)
C6 N2 Cr1 128.5(4)
C6 N2 C2 119.0(4)
C8 N3 Cr1 113.4(3)
C8 N3 C12 118.9(4)
C12 N3 Cr1 126.8(3)
C13 N4 Cr2 114.0(3)
C13 N4 C17 119.3(4)
C17 N4 Cr2 126.5(3)
C40 N5 Cr2 128.0(3)
C40 N5 C44 119.4(4)
C44 N5 Cr2 112.6(3)
C30 N6 Cr2 113.3(3)
C30 N6 C34 119.7(4)
C34 N6 Cr2 126.8(3)
C53 N7 Cr3 114.3(3)
C53 N7 C57 118.8(4)
C57 N7 Cr3 126.7(3)
C24 N8 Cr3 114.3(3)
C24 N8 C28 119.3(4)
C28 N8 Cr3 126.4(3)
C46 N9 Cr3 128.6(3)
C46 N9 C50 119.1(4)
C50 N9 Cr3 112.3(3)
C35 N10 Cr4 113.0(3)
C35 N10 C39 119.7(4)
C39 N10 Cr4 127.3(3)
C64 N11 Cr4 113.0(3)
C68 N11 Cr4 127.9(3)
C68 N11 C64 119.0(4)
C58 N12 Cr4 114.1(3)
C62 N12 Cr4 127.1(3)
C62 N12 C58 118.8(4)
O1 C1 C2 114.5(4)
O2 C1 O1 124.6(5)
O2 C1 C2 120.9(5)
N2 C2 C1 114.9(4)
N2 C2 C3 121.9(5)
C3 C2 C1 123.2(5)
C2 C3 H3 120.6
C2 C3 C4 118.8(6)
C4 C3 H3 120.6
C3 C4 H4 120.0
C5 C4 C3 120.0(6)
C5 C4 H4 120.0
C4 C5 H5 120.6
C4 C5 C6 118.9(6)
C6 C5 H5 120.6
N2 C6 C5 121.5(6)
N2 C6 H6 119.3
C5 C6 H6 119.3
O4 C7 Gd1 54.74(17)
O4 C7 O5 107.8(3)
O4 C7 C8 110.2(3)
O4 C7 C13 110.0(3)
O5 C7 Gd1 56.58(17)
O5 C7 C8 110.4(3)
O5 C7 C13 109.4(3)
C8 C7 Gd1 142.8(3)
C8 C7 C13 109.1(3)
C13 C7 Gd1 108.1(2)
N3 C8 C7 116.0(3)
N3 C8 C9 121.6(4)
C9 C8 C7 122.4(4)
C8 C9 H9 120.3
C8 C9 C10 119.4(4)
C10 C9 H9 120.3
C9 C10 H10 120.7
C11 C10 C9 118.7(4)
C11 C10 H10 120.7
C10 C11 H11 120.4
C12 C11 C10 119.2(4)
C12 C11 H11 120.4
N3 C12 C11 122.2(4)
N3 C12 H12 118.9
C11 C12 H12 118.9
N4 C13 C7 116.1(3)
N4 C13 C14 121.5(4)
C14 C13 C7 122.4(4)
C13 C14 H14 120.4
C13 C14 C15 119.2(4)
C15 C14 H14 120.4
C14 C15 H15 120.3
C16 C15 C14 119.3(4)
C16 C15 H15 120.3
C15 C16 H16 120.5
C15 C16 C17 118.9(4)
C17 C16 H16 120.5
N4 C17 C16 121.7(4)
N4 C17 H17 119.1
C16 C17 H17 119.1
O3 C18 O11 111.8(3)
O3 C18 C19 107.8(3)
O3 C18 C24 107.9(3)
O11 C18 C19 107.6(3)
O11 C18 C24 109.4(3)
C19 C18 C24 112.3(3)
N1 C19 C18 113.8(4)
N1 C19 C20 121.4(4)
C20 C19 C18 124.7(4)
C19 C20 H20 120.9
C21 C20 C19 118.1(5)
C21 C20 H20 120.9
C20 C21 H21 119.8
C22 C21 C20 120.3(5)
C22 C21 H21 119.8
C21 C22 H22 120.8
C23 C22 C21 118.5(5)
C23 C22 H22 120.8
N1 C23 C22 121.8(5)
N1 C23 H23 119.1
C22 C23 H23 119.1
N8 C24 C18 115.9(4)
N8 C24 C25 121.2(4)
C25 C24 C18 122.9(4)
C24 C25 H25 120.2
C24 C25 C26 119.5(5)
C26 C25 H25 120.2
C25 C26 H26 120.5
C27 C26 C25 118.9(5)
C27 C26 H26 120.5
C26 C27 H27 120.3
C28 C27 C26 119.5(4)
C28 C27 H27 120.3
N8 C28 C27 121.5(5)
N8 C28 H28 119.2
C27 C28 H28 119.2
O8 C29 C30 108.9(3)
O8 C29 C35 106.4(3)
O14 C29 O8 111.9(3)
O14 C29 C30 107.6(3)
O14 C29 C35 109.9(3)
C35 C29 C30 112.2(3)
N6 C30 C29 116.4(3)
N6 C30 C31 121.1(4)
C31 C30 C29 122.4(4)
C30 C31 H31 120.4
C32 C31 C30 119.2(4)
C32 C31 H31 120.4
C31 C32 H32 120.2
C31 C32 C33 119.5(4)
C33 C32 H32 120.2
C32 C33 H33 120.7
C34 C33 C32 118.7(4)
C34 C33 H33 120.7
N6 C34 C33 121.7(4)
N6 C34 H34 119.1
C33 C34 H34 119.1
N10 C35 C29 112.7(4)
N10 C35 C36 121.6(4)
C36 C35 C29 125.6(4)
C35 C36 H36 120.6
C35 C36 C37 118.9(4)
C37 C36 H36 120.6
C36 C37 H37 120.4
C38 C37 C36 119.2(4)
C38 C37 H37 120.4
C37 C38 H38 120.5
C39 C38 C37 119.0(4)
C39 C38 H38 120.5
N10 C39 C38 121.7(4)
N10 C39 H39 119.2
C38 C39 H39 119.2
N5 C40 H40 119.4
N5 C40 C41 121.3(4)
C41 C40 H40 119.4
C40 C41 H41 120.4
C42 C41 C40 119.2(5)
C42 C41 H41 120.4
C41 C42 H42 120.3
C41 C42 C43 119.5(5)
C43 C42 H42 120.3
C42 C43 H43 121.0
C44 C43 C42 118.1(5)
C44 C43 H43 121.0
N5 C44 C43 122.5(4)
N5 C44 C45 114.5(4)
C43 C44 C45 123.0(4)
O6 C45 C44 114.0(4)
O7 C45 O6 124.9(5)
O7 C45 C44 121.1(4)
N9 C46 H46 119.3
N9 C46 C47 121.3(4)
C47 C46 H46 119.3
C46 C47 H47 120.1
C48 C47 C46 119.9(5)
C48 C47 H47 120.1
C47 C48 H48 120.6
C47 C48 C49 118.9(5)
C49 C48 H48 120.6
C48 C49 H49 120.6
C48 C49 C50 118.9(5)
C50 C49 H49 120.6
N9 C50 C49 121.9(5)
N9 C50 C51 114.3(4)
C49 C50 C51 123.8(5)
O9 C51 C50 114.9(4)
O10 C51 O9 124.8(5)
O10 C51 C50 120.3(5)
O12 C52 Gd1 56.37(17)
O12 C52 C53 108.6(3)
O12 C52 C58 110.9(3)
O13 C52 Gd1 55.14(17)
O13 C52 O12 107.1(3)
O13 C52 C53 110.3(3)
O13 C52 C58 110.5(3)
C53 C52 Gd1 105.4(2)
C58 C52 Gd1 145.2(3)
C58 C52 C53 109.4(3)
N7 C53 C52 116.2(4)
N7 C53 C54 122.3(4)
C54 C53 C52 121.5(4)
C53 C54 H54 120.9
C53 C54 C55 118.3(4)
C55 C54 H54 120.9
C54 C55 H55 120.2
C56 C55 C54 119.5(4)
C56 C55 H55 120.2
C55 C56 H56 120.4
C55 C56 C57 119.2(4)
C57 C56 H56 120.4
N7 C57 C56 121.9(4)
N7 C57 H57 119.1
C56 C57 H57 119.1
N12 C58 C52 115.9(4)
N12 C58 C59 121.4(4)
C59 C58 C52 122.7(4)
C58 C59 H59 120.5
C60 C59 C58 118.9(4)
C60 C59 H59 120.5
C59 C60 H60 120.0
C61 C60 C59 120.0(5)
C61 C60 H60 120.0
C60 C61 H61 120.6
C60 C61 C62 118.8(5)
C62 C61 H61 120.6
N12 C62 C61 122.0(5)
N12 C62 H62 119.0
C61 C62 H62 119.0
O15 C63 C64 115.0(4)
O16 C63 O15 123.8(5)
O16 C63 C64 121.2(4)
N11 C64 C63 114.3(4)
N11 C64 C65 121.8(5)
C65 C64 C63 123.9(4)
C64 C65 H65 120.8
C66 C65 C64 118.3(5)
C66 C65 H65 120.8
C65 C66 H66 119.8
C65 C66 C67 120.4(5)
C67 C66 H66 119.8
C66 C67 H67 121.1
C66 C67 C68 117.9(5)
C68 C67 H67 121.1
N11 C68 C67 122.5(5)
N11 C68 H68 118.7
C67 C68 H68 118.7
O17 C69 Gd1 59.6(2)
O17 C69 C70 120.2(5)
O18 C69 Gd1 60.4(2)
O18 C69 O17 119.9(4)
O18 C69 C70 119.8(5)
C70 C69 Gd1 179.8(5)
C69 C70 H70A 109.5
C69 C70 H70B 109.5
C69 C70 H70C 109.5
H70A C70 H70B 109.5
H70A C70 H70C 109.5
H70B C70 H70C 109.5
O43 N13B O44B 122.7(7)
O43 N13B O45B 118.1(7)
O45B N13B O44B 119.2(7)
O43 N13A O44A 128.3(17)
O43 N13A O45A 99.8(14)
O45A N13A O44A 131.8(15)
O40 N14 O41 119.4(7)
O42 N14 O40 121.3(7)
O42 N14 O41 119.2(7)

loop_
_geom_bond_atom_site_label_1
_geom_bond_atom_site_label_2
_geom_bond_distance
Gd1 Cr3 3.4711(7)
Gd1 O4 2.405(3)
Gd1 O5 2.449(3)
Gd1 O8 2.384(3)
Gd1 O11 2.407(3)
Gd1 O12 2.444(3)
Gd1 O13 2.415(3)
Gd1 O17 2.395(3)
Gd1 O18 2.413(3)
Gd1 C7 2.924(4)
Gd1 C52 2.925(4)
Gd1 C69 2.774(5)
Cr1 O1 1.987(3)
Cr1 O3 1.924(3)
Cr1 O4 1.947(3)
Cr1 N1 2.055(4)
Cr1 N2 2.081(4)
Cr1 N3 2.045(4)
Cr2 O5 1.949(3)
Cr2 O6 1.954(3)
Cr2 O8 1.930(3)
Cr2 N4 2.059(3)
Cr2 N5 2.065(4)
Cr2 N6 2.044(3)
Cr3 O9 1.963(3)
Cr3 O11 1.934(3)
Cr3 O12 1.944(3)
Cr3 N7 2.054(4)
Cr3 N8 2.047(4)
Cr3 N9 2.066(4)
Cr4 O13 1.959(3)
Cr4 O14 1.911(3)
Cr4 O15 1.979(3)
Cr4 N10 2.049(4)
Cr4 N11 2.068(4)
Cr4 N12 2.054(4)
O1 C1 1.294(6)
O2 C1 1.224(6)
O3 C18 1.395(5)
O4 C7 1.399(5)
O5 C7 1.410(5)
O6 C45 1.293(6)
O7 C45 1.213(6)
O8 C29 1.425(5)
O9 C51 1.279(6)
O10 C51 1.224(6)
O11 C18 1.418(5)
O12 C52 1.418(5)
O13 C52 1.403(5)
O14 C29 1.375(5)
O15 C63 1.294(5)
O16 C63 1.227(5)
O17 C69 1.300(6)
O18 C69 1.293(6)
N1 C19 1.343(6)
N1 C23 1.340(6)
N2 C2 1.362(6)
N2 C6 1.332(6)
N3 C8 1.341(5)
N3 C12 1.359(5)
N4 C13 1.335(5)
N4 C17 1.349(5)
N5 C40 1.338(5)
N5 C44 1.345(5)
N6 C30 1.342(5)
N6 C34 1.358(5)
N7 C53 1.336(5)
N7 C57 1.349(5)
N8 C24 1.345(6)
N8 C28 1.354(5)
N9 C46 1.340(6)
N9 C50 1.348(6)
N10 C35 1.339(5)
N10 C39 1.342(6)
N11 C64 1.342(6)
N11 C68 1.333(6)
N12 C58 1.353(5)
N12 C62 1.343(6)
C1 C2 1.487(7)
C2 C3 1.373(7)
C3 H3 0.9300
C3 C4 1.375(10)
C4 H4 0.9300
C4 C5 1.371(10)
C5 H5 0.9300
C5 C6 1.396(8)
C6 H6 0.9300
C7 C8 1.524(5)
C7 C13 1.536(5)
C8 C9 1.376(6)
C9 H9 0.9300
C9 C10 1.393(6)
C10 H10 0.9300
C10 C11 1.384(7)
C11 H11 0.9300
C11 C12 1.364(7)
C12 H12 0.9300
C13 C14 1.380(6)
C14 H14 0.9300
C14 C15 1.386(6)
C15 H15 0.9300
C15 C16 1.370(7)
C16 H16 0.9300
C16 C17 1.381(6)
C17 H17 0.9300
C18 C19 1.529(6)
C18 C24 1.532(6)
C19 C20 1.386(6)
C20 H20 0.9300
C20 C21 1.385(7)
C21 H21 0.9300
C21 C22 1.378(8)
C22 H22 0.9300
C22 C23 1.376(7)
C23 H23 0.9300
C24 C25 1.373(6)
C25 H25 0.9300
C25 C26 1.384(7)
C26 H26 0.9300
C26 C27 1.377(8)
C27 H27 0.9300
C27 C28 1.366(7)
C28 H28 0.9300
C29 C30 1.530(6)
C29 C35 1.529(6)
C30 C31 1.387(6)
C31 H31 0.9300
C31 C32 1.387(7)
C32 H32 0.9300
C32 C33 1.390(7)
C33 H33 0.9300
C33 C34 1.376(6)
C34 H34 0.9300
C35 C36 1.385(6)
C36 H36 0.9300
C36 C37 1.386(7)
C37 H37 0.9300
C37 C38 1.383(7)
C38 H38 0.9300
C38 C39 1.382(7)
C39 H39 0.9300
C40 H40 0.9300
C40 C41 1.384(6)
C41 H41 0.9300
C41 C42 1.378(8)
C42 H42 0.9300
C42 C43 1.393(8)
C43 H43 0.9300
C43 C44 1.372(6)
C44 C45 1.505(7)
C46 H46 0.9300
C46 C47 1.382(6)
C47 H47 0.9300
C47 C48 1.376(8)
C48 H48 0.9300
C48 C49 1.382(9)
C49 H49 0.9300
C49 C50 1.385(7)
C50 C51 1.503(7)
C52 C53 1.531(6)
C52 C58 1.522(6)
C53 C54 1.387(6)
C54 H54 0.9300
C54 C55 1.387(6)
C55 H55 0.9300
C55 C56 1.373(7)
C56 H56 0.9300
C56 C57 1.377(6)
C57 H57 0.9300
C58 C59 1.377(6)
C59 H59 0.9300
C59 C60 1.373(7)
C60 H60 0.9300
C60 C61 1.367(7)
C61 H61 0.9300
C61 C62 1.374(7)
C62 H62 0.9300
C63 C64 1.502(7)
C64 C65 1.393(7)
C65 H65 0.9300
C65 C66 1.371(8)
C66 H66 0.9300
C66 C67 1.379(8)
C67 H67 0.9300
C67 C68 1.389(7)
C68 H68 0.9300
C69 C70 1.471(7)
C70 H70A 0.9600
C70 H70B 0.9600
C70 H70C 0.9600
O43 N13B 1.288(5)
O43 N13A 1.298(6)
O44B N13B 1.290(5)
O45B N13B 1.289(5)
O44A N13A 1.301(6)
O45A N13A 1.299(6)
O40 N14 1.191(7)
O41 N14 1.222(7)
O42 N14 1.189(9)
